data_2220664
loop_
_publ_author_name
'Ng, Hwa Loong'
'Ng, Chew Hee'
'Ng, Seik Weng'

_publ_section_title
;Aqua(iminodiacetato-\k^3^<i>O</i>,<i>N</i>,<i>O</i>')(1,10-phenanthroline-\k^2^<i>N</i>,<i>N</i>')zinc(II)
 sesquihydrate
;
_journal_coeditor_code XU2469
_journal_issue 1
_journal_name_full 'Acta Crystallographica Section E'
_journal_page_first m89
_journal_paper_doi 10.1107/S1600536808042141
_journal_volume 65
_journal_year 2009
_chemical_formula_iupac '[Zn (C4 H5 N O4) (C12 H8 N2) (H2 O)], 1.5H2 O'
_chemical_formula_moiety 'C16 H15 N3 O5 Zn, 1.5H2 O'
_chemical_formula_sum 'C16 H18 N3 O6.5 Zn'
_chemical_formula_weight 421.70
_chemical_name_systematic
;
Aqua(iminodiacetato-\k^3^<i>O</i>,<i>N</i>,<i>O</i>')(1,10-phenanthroline-
\k^2^<i>N</i>,<i>N</i>')zinc(II) sesquihydrate
;
_space_group_IT_number 2
_symmetry_cell_setting triclinic
_symmetry_space_group_name_Hall '-P 1'
_symmetry_space_group_name_H-M 'P -1'
_atom_sites_solution_hydrogens geom
_atom_sites_solution_primary direct
_atom_sites_solution_secondary difmap
_audit_creation_method SHELXL-97
_cell_angle_alpha 95.1560(10)
_cell_angle_beta 91.8450(10)
_cell_angle_gamma 92.1900(10)
_cell_formula_units_Z 2
_cell_length_a 6.59890(10)
_cell_length_b 10.64400(10)
_cell_length_c 11.5456(2)
_cell_measurement_reflns_used 6223
_cell_measurement_temperature 100(2)
_cell_measurement_theta_max 28.3
_cell_measurement_theta_min 2.5
_cell_volume 806.56(2)
_computing_cell_refinement 'SAINT (Bruker, 2007)'
_computing_data_collection 'APEX2 (Bruker, 2007)'
_computing_data_reduction 'SAINT (Bruker, 2007)'
_computing_molecular_graphics 'X-SEED (Barbour, 2001)'
_computing_publication_material 'pubCIF (Westrip, 2009)'
_computing_structure_refinement 'SHELXL97 (Sheldrick, 2008)'
_computing_structure_solution 'SHELXS97 (Sheldrick, 2008)'
_diffrn_ambient_temperature 100(2)
_diffrn_measured_fraction_theta_full 0.982
_diffrn_measured_fraction_theta_max 0.982
_diffrn_measurement_device_type 'Bruker SMART APEX'
_diffrn_measurement_method \w
_diffrn_radiation_monochromator graphite
_diffrn_radiation_source 'fine-focus sealed tube'
_diffrn_radiation_type MoK\a
_diffrn_radiation_wavelength 0.71073
_diffrn_reflns_av_R_equivalents 0.0253
_diffrn_reflns_av_sigmaI/netI 0.0395
_diffrn_reflns_limit_h_max 8
_diffrn_reflns_limit_h_min -8
_diffrn_reflns_limit_k_max 13
_diffrn_reflns_limit_k_min -13
_diffrn_reflns_limit_l_max 14
_diffrn_reflns_limit_l_min -14
_diffrn_reflns_number 7242
_diffrn_reflns_theta_full 27.50
_diffrn_reflns_theta_max 27.50
_diffrn_reflns_theta_min 1.77
_diffrn_standards_decay_% 0
_diffrn_standards_interval_count 0
_diffrn_standards_interval_time 0
_diffrn_standards_number 0
_exptl_absorpt_coefficient_mu 1.568
_exptl_absorpt_correction_T_max 0.7988
_exptl_absorpt_correction_T_min 0.6098
_exptl_absorpt_correction_type multi-scan
_exptl_absorpt_process_details '(SADABS; Sheldrick, 1996)'
_exptl_crystal_colour Colorless
_exptl_crystal_density_diffrn 1.736
_exptl_crystal_density_method 'not measured'
_exptl_crystal_description Block
_exptl_crystal_F_000 434
_exptl_crystal_size_max 0.35
_exptl_crystal_size_mid 0.25
_exptl_crystal_size_min 0.15
_refine_diff_density_max 1.015
_refine_diff_density_min -0.879
_refine_ls_extinction_method none
_refine_ls_goodness_of_fit_ref 1.222
_refine_ls_hydrogen_treatment constr
_refine_ls_matrix_type full
_refine_ls_number_parameters 233
_refine_ls_number_reflns 3640
_refine_ls_number_restraints 72
_refine_ls_restrained_S_all 1.218
_refine_ls_R_factor_all 0.0497
_refine_ls_R_factor_gt 0.0479
_refine_ls_shift/su_max 0.001
_refine_ls_shift/su_mean 0.001
_refine_ls_structure_factor_coef Fsqd
_refine_ls_weighting_details 'calc w=1/[\s^2^(Fo^2^)+(0.0241P)^2^+4.8628P] where P=(Fo^2^+2Fc^2^)/3'
_refine_ls_weighting_scheme calc
_refine_ls_wR_factor_gt 0.1456
_refine_ls_wR_factor_ref 0.1463
_reflns_number_gt 3455
_reflns_number_total 3640
_reflns_threshold_expression I>2\s(I)
_cod_data_source_file xu2469.cif
_cod_data_source_block I
_cod_depositor_comments
;
The following automatic conversions were performed:
'_symmetry_cell_setting' value 'Triclinic' changed to 'triclinic'
according to '/home/saulius/struct/CIF-dictionaries/cif_core.dic'
dictionary named 'cif_core.dic' version 2.4.1 from
2010-06-29.

'_exptl_absorpt_correction_type' value 'Multi-scan' changed
to 'multi-scan' according to
'/home/saulius/struct/CIF-dictionaries/cif_core.dic' dictionary named
'cif_core.dic' version 2.4.1 from 2010-06-29.

Automatic conversion script
Id: cif_fix_enum 1527 2010-12-29 10:47:43Z saulius 

The following automatic conversions were performed:

'_symmetry_cell_setting' value 'Triclinic' changed to 'triclinic'
according to /home/saulius/struct/CIF-dictionaries/cif_core.dic
dictionary named 'cif_core.dic' version 2.4.1 from
2010-06-29.

'_exptl_absorpt_correction_type' value 'Multi-scan'
changed to 'multi-scan' according to
/home/saulius/struct/CIF-dictionaries/cif_core.dic dictionary named
'cif_core.dic' version 2.4.1 from 2010-06-29.

Automatic conversion script
Id: cif_fix_values 1715 2011-07-08 13:25:40Z adriana 
;
_cod_original_formula_sum 'C16 H18 N3 O6.50 Zn'
_cod_database_code 2220664
_cod_database_fobs_code 2220664

loop_
_symmetry_equiv_pos_as_xyz
'x, y, z'
'-x, -y, -z'

loop_
_atom_site_type_symbol
_atom_site_label
_atom_site_fract_x
_atom_site_fract_y
_atom_site_fract_z
_atom_site_U_iso_or_equiv
_atom_site_adp_type
_atom_site_calc_flag
_atom_site_refinement_flags
_atom_site_occupancy
_atom_site_disorder_assembly
_atom_site_disorder_group
Zn Zn1 0.30260(7) 0.63033(5) 0.84683(4) 0.01073(15) Uani d . 1 . .
O O1 -0.0016(5) 0.7036(3) 0.8533(3) 0.0154(6) Uani d . 1 . .
O O2 -0.1646(5) 0.8841(3) 0.8519(4) 0.0242(8) Uani d . 1 . .
O O3 0.3125(5) 0.6228(3) 1.0256(3) 0.0137(6) Uani d . 1 . .
O O4 0.3975(5) 0.7409(3) 1.1911(3) 0.0168(7) Uani d . 1 . .
O O1W 0.6167(5) 0.5782(3) 0.8460(3) 0.0137(6) Uani d . 1 . .
H H11 0.6902 0.6376 0.8795 0.021 Uiso d R 1 . .
H H12 0.6294 0.5131 0.8812 0.021 Uiso d R 1 . .
O O2W 0.5864(6) 1.0151(3) 0.7055(3) 0.0270(8) Uani d . 1 . .
H H21 0.6601 0.9737 0.7475 0.040 Uiso d R 1 . .
H H22 0.5886 1.0902 0.7349 0.040 Uiso d R 1 . .
O O3W 0.7199(12) 1.0113(7) 0.4793(7) 0.0287(16) Uani d P 0.50 . .
H H31 0.6705 1.0115 0.5455 0.043 Uiso d PR 0.50 . .
H H32 0.7870 1.0790 0.4740 0.043 Uiso d PR 0.50 . .
N N1 0.3717(6) 0.8255(3) 0.8921(3) 0.0155(8) Uani d . 1 . .
H H1 0.4735 0.8496 0.8507 0.019 Uiso calc R 1 . .
N N2 0.1966(5) 0.4443(4) 0.7994(3) 0.0142(7) Uani d . 1 . .
N N3 0.3044(5) 0.6254(4) 0.6611(3) 0.0157(7) Uani d . 1 . .
C C1 -0.0062(7) 0.8228(4) 0.8568(4) 0.0153(8) Uani d . 1 . .
C C2 0.1934(7) 0.8985(4) 0.8650(5) 0.0207(10) Uani d . 1 . .
H H2A 0.2137 0.9349 0.7901 0.025 Uiso calc R 1 . .
H H2B 0.1849 0.9696 0.9259 0.025 Uiso calc R 1 . .
C C3 0.4372(7) 0.8367(4) 1.0155(4) 0.0178(9) Uani d . 1 . .
H H3A 0.3811 0.9141 1.0538 0.021 Uiso calc R 1 . .
H H3B 0.5869 0.8478 1.0206 0.021 Uiso calc R 1 . .
C C4 0.3754(6) 0.7252(4) 1.0842(4) 0.0127(8) Uani d . 1 . .
C C5 0.1390(6) 0.3577(4) 0.8671(4) 0.0149(8) Uani d U 1 . .
H H5 0.1355 0.3802 0.9485 0.018 Uiso calc R 1 . .
C C6 0.0828(7) 0.2336(5) 0.8242(5) 0.0200(9) Uani d U 1 . .
H H6 0.0424 0.1735 0.8760 0.024 Uiso calc R 1 . .
C C7 0.0864(7) 0.1993(5) 0.7068(4) 0.0198(9) Uani d U 1 . .
H H7 0.0504 0.1151 0.6768 0.024 Uiso calc R 1 . .
C C9 0.1991(4) 0.4127(3) 0.67929(18) 0.0146(8) Uani d GU 1 . .
C C8 0.1450(5) 0.2916(2) 0.6299(2) 0.0186(9) Uani d GU 1 . .
C C10 0.1399(5) 0.2654(2) 0.5097(3) 0.0265(11) Uani d GU 1 . .
H H10 0.1029 0.1827 0.4759 0.032 Uiso calc R 1 . .
C C11 0.1889(5) 0.3603(3) 0.43886(18) 0.0271(11) Uani d GU 1 . .
H H11A 0.1854 0.3423 0.3567 0.032 Uiso calc R 1 . .
C C12 0.2430(5) 0.4813(3) 0.4883(2) 0.0213(10) Uani d GU 1 . .
C C13 0.2481(4) 0.5075(2) 0.6085(2) 0.0168(9) Uani d GU 1 . .
C C14 0.2936(7) 0.5828(6) 0.4185(4) 0.0254(11) Uani d U 1 . .
H H14 0.2912 0.5683 0.3360 0.030 Uiso calc R 1 . .
C C15 0.3446(7) 0.6986(5) 0.4710(4) 0.0220(10) Uani d U 1 . .
H H15 0.3765 0.7668 0.4262 0.026 Uiso calc R 1 . .
C C16 0.3497(7) 0.7169(5) 0.5941(4) 0.0209(10) Uani d U 1 . .
H H16 0.3874 0.7985 0.6304 0.025 Uiso calc R 1 . .

loop_
_atom_site_aniso_label
_atom_site_aniso_U_11
_atom_site_aniso_U_22
_atom_site_aniso_U_33
_atom_site_aniso_U_12
_atom_site_aniso_U_13
_atom_site_aniso_U_23
Zn1 0.0119(2) 0.0110(2) 0.0096(2) 0.00101(17) 0.00101(17) 0.00212(17)
O1 0.0118(14) 0.0139(14) 0.0205(16) -0.0007(11) 0.0005(12) 0.0029(12)
O2 0.0160(16) 0.0179(16) 0.040(2) 0.0051(13) 0.0028(15) 0.0070(15)
O3 0.0180(15) 0.0111(14) 0.0121(15) 0.0005(12) 0.0027(12) 0.0010(11)
O4 0.0199(16) 0.0168(15) 0.0137(15) 0.0026(12) -0.0020(12) 0.0013(12)
O1W 0.0139(14) 0.0114(14) 0.0162(15) -0.0003(11) -0.0003(12) 0.0035(12)
O2W 0.036(2) 0.0172(17) 0.0267(19) 0.0008(15) -0.0018(16) -0.0029(14)
O3W 0.038(4) 0.023(4) 0.026(4) 0.005(3) 0.006(3) 0.003(3)
N1 0.0130(18) 0.0134(17) 0.021(2) 0.0021(14) 0.0008(14) 0.0051(14)
N2 0.0089(16) 0.0159(18) 0.0175(19) 0.0032(13) -0.0017(14) -0.0013(14)
N3 0.0078(16) 0.027(2) 0.0135(18) 0.0044(14) 0.0017(13) 0.0069(15)
C1 0.014(2) 0.017(2) 0.016(2) 0.0014(16) 0.0028(16) 0.0052(17)
C2 0.013(2) 0.014(2) 0.037(3) 0.0018(16) 0.0014(19) 0.0100(19)
C3 0.023(2) 0.0123(19) 0.018(2) -0.0015(17) 0.0011(18) -0.0002(16)
C4 0.0091(18) 0.0126(19) 0.017(2) 0.0027(15) 0.0023(15) 0.0016(16)
C5 0.0088(18) 0.019(2) 0.016(2) 0.0008(15) -0.0006(15) -0.0006(16)
C6 0.016(2) 0.018(2) 0.027(2) 0.0023(17) 0.0023(18) 0.0038(18)
C7 0.014(2) 0.019(2) 0.025(2) 0.0023(17) -0.0019(18) -0.0068(18)
C9 0.0073(18) 0.024(2) 0.013(2) 0.0044(16) 0.0002(15) 0.0001(17)
C8 0.0083(19) 0.024(2) 0.023(2) 0.0015(16) 0.0000(16) -0.0039(18)
C10 0.011(2) 0.042(3) 0.024(2) 0.004(2) -0.0026(18) -0.012(2)
C11 0.013(2) 0.050(3) 0.016(2) 0.005(2) -0.0006(17) -0.006(2)
C12 0.0075(18) 0.041(3) 0.016(2) 0.0062(18) 0.0046(16) 0.0011(19)
C13 0.0101(19) 0.026(2) 0.015(2) 0.0059(17) 0.0009(15) 0.0034(17)
C14 0.014(2) 0.053(3) 0.010(2) 0.010(2) 0.0018(17) 0.008(2)
C15 0.012(2) 0.042(3) 0.016(2) 0.0095(19) 0.0052(16) 0.015(2)
C16 0.013(2) 0.033(3) 0.018(2) 0.0052(18) 0.0019(17) 0.0109(19)

loop_
_atom_type_symbol
_atom_type_description
_atom_type_scat_dispersion_real
_atom_type_scat_dispersion_imag
_atom_type_scat_source
C C 0.0033 0.0016 'International Tables Vol C Tables 4.2.6.8 and 6.1.1.4'
H H 0.0000 0.0000 'International Tables Vol C Tables 4.2.6.8 and 6.1.1.4'
N N 0.0061 0.0033 'International Tables Vol C Tables 4.2.6.8 and 6.1.1.4'
O O 0.0106 0.0060 'International Tables Vol C Tables 4.2.6.8 and 6.1.1.4'
Zn Zn 0.2839 1.4301 'International Tables Vol C Tables 4.2.6.8 and 6.1.1.4'

loop_
_geom_angle_atom_site_label_1
_geom_angle_atom_site_label_2
_geom_angle_atom_site_label_3
_geom_angle_site_symmetry_1
_geom_angle_site_symmetry_3
_geom_angle
_geom_angle_publ_flag
O3 Zn1 N2 . . 98.01(14) ?
O3 Zn1 N1 . . 83.15(14) ?
N2 Zn1 N1 . . 172.78(14) ?
O3 Zn1 N3 . . 175.75(14) ?
N2 Zn1 N3 . . 79.24(16) ?
N1 Zn1 N3 . . 99.99(16) ?
O3 Zn1 O1W . . 88.31(12) ?
N2 Zn1 O1W . . 92.50(13) ?
N1 Zn1 O1W . . 94.66(13) ?
N3 Zn1 O1W . . 88.57(13) ?
O3 Zn1 O1 . . 90.74(12) ?
N2 Zn1 O1 . . 93.69(13) ?
N1 Zn1 O1 . . 79.15(13) ?
N3 Zn1 O1 . . 92.67(13) ?
O1W Zn1 O1 . . 173.81(12) ?
C1 O1 Zn1 . . 114.4(3) ?
C4 O3 Zn1 . . 114.8(3) ?
Zn1 O1W H11 . . 109.5 ?
Zn1 O1W H12 . . 109.4 ?
H11 O1W H12 . . 109.5 ?
H21 O2W H22 . . 108.3 ?
H31 O3W H32 . . 110.0 ?
C3 N1 C2 . . 114.7(4) ?
C3 N1 Zn1 . . 105.8(3) ?
C2 N1 Zn1 . . 109.4(3) ?
C3 N1 H1 . . 108.9 ?
C2 N1 H1 . . 108.9 ?
Zn1 N1 H1 . . 108.9 ?
C5 N2 C9 . . 119.1(4) ?
C5 N2 Zn1 . . 128.5(3) ?
C9 N2 Zn1 . . 112.3(3) ?
C16 N3 C13 . . 118.5(4) ?
C16 N3 Zn1 . . 129.7(4) ?
C13 N3 Zn1 . . 111.8(2) ?
O2 C1 O1 . . 125.1(4) ?
O2 C1 C2 . . 116.7(4) ?
O1 C1 C2 . . 118.3(4) ?
N1 C2 C1 . . 114.4(4) ?
N1 C2 H2A . . 108.7 ?
C1 C2 H2A . . 108.7 ?
N1 C2 H2B . . 108.7 ?
C1 C2 H2B . . 108.7 ?
H2A C2 H2B . . 107.6 ?
N1 C3 C4 . . 115.9(4) ?
N1 C3 H3A . . 108.3 ?
C4 C3 H3A . . 108.3 ?
N1 C3 H3B . . 108.3 ?
C4 C3 H3B . . 108.3 ?
H3A C3 H3B . . 107.4 ?
O4 C4 O3 . . 125.7(4) ?
O4 C4 C3 . . 117.1(4) ?
O3 C4 C3 . . 117.2(4) ?
N2 C5 C6 . . 122.7(4) ?
N2 C5 H5 . . 118.6 ?
C6 C5 H5 . . 118.6 ?
C7 C6 C5 . . 119.5(5) ?
C7 C6 H6 . . 120.3 ?
C5 C6 H6 . . 120.3 ?
C6 C7 C8 . . 119.5(4) ?
C6 C7 H7 . . 120.3 ?
C8 C7 H7 . . 120.3 ?
C8 C9 C13 . . 120.0 ?
C8 C9 N2 . . 121.7(2) ?
C13 C9 N2 . . 118.2(2) ?
C10 C8 C9 . . 120.0 ?
C10 C8 C7 . . 122.4(3) ?
C9 C8 C7 . . 117.5(3) ?
C8 C10 C11 . . 120.0 ?
C8 C10 H10 . . 120.0 ?
C11 C10 H10 . . 120.0 ?
C12 C11 C10 . . 120.0 ?
C12 C11 H11A . . 120.0 ?
C10 C11 H11A . . 120.0 ?
C13 C12 C11 . . 120.0 ?
C13 C12 C14 . . 118.0(3) ?
C11 C12 C14 . . 122.0(3) ?
N3 C13 C12 . . 121.9(2) ?
N3 C13 C9 . . 118.1(2) ?
C12 C13 C9 . . 120.0 ?
C15 C14 C12 . . 119.5(4) ?
C15 C14 H14 . . 120.2 ?
C12 C14 H14 . . 120.2 ?
C14 C15 C16 . . 119.0(5) ?
C14 C15 H15 . . 120.5 ?
C16 C15 H15 . . 120.5 ?
N3 C16 C15 . . 123.0(5) ?
N3 C16 H16 . . 118.5 ?
C15 C16 H16 . . 118.5 ?

loop_
_geom_bond_atom_site_label_1
_geom_bond_atom_site_label_2
_geom_bond_site_symmetry_2
_geom_bond_distance
_geom_bond_publ_flag
Zn1 O3 . 2.072(3) ?
Zn1 N2 . 2.093(4) ?
Zn1 N1 . 2.124(4) ?
Zn1 N3 . 2.141(4) ?
Zn1 O1W . 2.166(3) ?
Zn1 O1 . 2.182(3) ?
O1 C1 . 1.267(5) ?
O2 C1 . 1.255(5) ?
O3 C4 . 1.278(5) ?
O4 C4 . 1.233(6) ?
O1W H11 . 0.8399 ?
O1W H12 . 0.8400 ?
O2W H21 . 0.8400 ?
O2W H22 . 0.8400 ?
O3W H31 . 0.8401 ?
O3W H32 . 0.8399 ?
N1 C3 . 1.469(6) ?
N1 C2 . 1.475(6) ?
N1 H1 . 0.8800 ?
N2 C5 . 1.315(6) ?
N2 C9 . 1.398(4) ?
N3 C16 . 1.329(6) ?
N3 C13 . 1.376(5) ?
C1 C2 . 1.513(6) ?
C2 H2A . 0.9900 ?
C2 H2B . 0.9900 ?
C3 C4 . 1.535(6) ?
C3 H3A . 0.9900 ?
C3 H3B . 0.9900 ?
C5 C6 . 1.401(6) ?
C5 H5 . 0.9500 ?
C6 C7 . 1.373(7) ?
C6 H6 . 0.9500 ?
C7 C8 . 1.433(6) ?
C7 H7 . 0.9500 ?
C9 C8 . 1.3900 ?
C9 C13 . 1.3900 ?
C8 C10 . 1.3900 ?
C10 C11 . 1.3900 ?
C10 H10 . 0.9500 ?
C11 C12 . 1.3900 ?
C11 H11A . 0.9500 ?
C12 C13 . 1.3900 ?
C12 C14 . 1.440(6) ?
C14 C15 . 1.350(8) ?
C14 H14 . 0.9500 ?
C15 C16 . 1.415(7) ?
C15 H15 . 0.9500 ?
C16 H16 . 0.9500 ?

loop_
_geom_hbond_atom_site_label_D
_geom_hbond_atom_site_label_H
_geom_hbond_atom_site_label_A
_geom_hbond_site_symmetry_A
_geom_hbond_distance_DH
_geom_hbond_distance_HA
_geom_hbond_distance_DA
_geom_hbond_angle_DHA
_geom_hbond_publ_flag
N1 H1 O2w . 0.88 2.64 3.388(5) 143 no
O1w H11 O1 1_655 0.84 2.17 2.801(4) 132 yes
O1w H12 O3 2_667 0.84 1.92 2.757(4) 172 yes
O2w H21 O2 1_655 0.84 1.98 2.815(5) 177 yes
O2w H22 O4 2_677 0.84 1.92 2.756(5) 177 yes
O3w H31 O2w . 0.84 1.94 2.780(9) 174 yes

loop_
_geom_torsion_atom_site_label_1
_geom_torsion_atom_site_label_2
_geom_torsion_atom_site_label_3
_geom_torsion_atom_site_label_4
_geom_torsion_site_symmetry_1
_geom_torsion_site_symmetry_2
_geom_torsion_site_symmetry_3
_geom_torsion_site_symmetry_4
_geom_torsion
_geom_torsion_publ_flag
O3 Zn1 O1 C1 . . . . 95.8(3) ?
N2 Zn1 O1 C1 . . . . -166.1(3) ?
N1 Zn1 O1 C1 . . . . 12.9(3) ?
N3 Zn1 O1 C1 . . . . -86.8(3) ?
N2 Zn1 O3 C4 . . . . 179.4(3) ?
N1 Zn1 O3 C4 . . . . -7.8(3) ?
O1W Zn1 O3 C4 . . . . 87.1(3) ?
O1 Zn1 O3 C4 . . . . -86.8(3) ?
O3 Zn1 N1 C3 . . . . 14.2(3) ?
N3 Zn1 N1 C3 . . . . -162.9(3) ?
O1W Zn1 N1 C3 . . . . -73.6(3) ?
O1 Zn1 N1 C3 . . . . 106.2(3) ?
O3 Zn1 N1 C2 . . . . -110.0(3) ?
N3 Zn1 N1 C2 . . . . 72.9(3) ?
O1W Zn1 N1 C2 . . . . 162.3(3) ?
O1 Zn1 N1 C2 . . . . -17.9(3) ?
O3 Zn1 N2 C5 . . . . 5.3(4) ?
N3 Zn1 N2 C5 . . . . -178.0(4) ?
O1W Zn1 N2 C5 . . . . 94.0(4) ?
O1 Zn1 N2 C5 . . . . -85.9(4) ?
O3 Zn1 N2 C9 . . . . -171.7(2) ?
N3 Zn1 N2 C9 . . . . 5.0(2) ?
O1W Zn1 N2 C9 . . . . -83.1(3) ?
O1 Zn1 N2 C9 . . . . 97.0(3) ?
N2 Zn1 N3 C16 . . . . 176.8(4) ?
N1 Zn1 N3 C16 . . . . 4.1(4) ?
O1W Zn1 N3 C16 . . . . -90.4(4) ?
O1 Zn1 N3 C16 . . . . 83.5(4) ?
N2 Zn1 N3 C13 . . . . -2.9(2) ?
N1 Zn1 N3 C13 . . . . -175.6(2) ?
O1W Zn1 N3 C13 . . . . 89.9(3) ?
O1 Zn1 N3 C13 . . . . -96.2(3) ?
Zn1 O1 C1 O2 . . . . 174.2(4) ?
Zn1 O1 C1 C2 . . . . -4.4(5) ?
C3 N1 C2 C1 . . . . -97.2(5) ?
Zn1 N1 C2 C1 . . . . 21.6(5) ?
O2 C1 C2 N1 . . . . 169.4(4) ?
O1 C1 C2 N1 . . . . -11.9(7) ?
C2 N1 C3 C4 . . . . 101.9(4) ?
Zn1 N1 C3 C4 . . . . -18.9(4) ?
Zn1 O3 C4 O4 . . . . -178.3(3) ?
Zn1 O3 C4 C3 . . . . -1.0(5) ?
N1 C3 C4 O4 . . . . -167.9(4) ?
N1 C3 C4 O3 . . . . 14.5(6) ?
C9 N2 C5 C6 . . . . 1.0(6) ?
Zn1 N2 C5 C6 . . . . -175.9(3) ?
N2 C5 C6 C7 . . . . -0.2(7) ?
C5 C6 C7 C8 . . . . -0.9(7) ?
C5 N2 C9 C8 . . . . -0.8(5) ?
Zn1 N2 C9 C8 . . . . 176.55(15) ?
C5 N2 C9 C13 . . . . 176.0(3) ?
Zn1 N2 C9 C13 . . . . -6.6(3) ?
C13 C9 C8 C10 . . . . 0.0 ?
N2 C9 C8 C10 . . . . 176.8(3) ?
C13 C9 C8 C7 . . . . -177.0(3) ?
N2 C9 C8 C7 . . . . -0.2(4) ?
C6 C7 C8 C10 . . . . -175.9(3) ?
C6 C7 C8 C9 . . . . 1.0(5) ?
C9 C8 C10 C11 . . . . 0.0 ?
C7 C8 C10 C11 . . . . 176.9(3) ?
C8 C10 C11 C12 . . . . 0.0 ?
C10 C11 C12 C13 . . . . 0.0 ?
C10 C11 C12 C14 . . . . -179.6(3) ?
C16 N3 C13 C12 . . . . 1.8(5) ?
Zn1 N3 C13 C12 . . . . -178.48(15) ?
C16 N3 C13 C9 . . . . -179.4(3) ?
Zn1 N3 C13 C9 . . . . 0.3(3) ?
C11 C12 C13 N3 . . . . 178.8(3) ?
C14 C12 C13 N3 . . . . -1.6(4) ?
C11 C12 C13 C9 . . . . 0.0 ?
C14 C12 C13 C9 . . . . 179.6(3) ?
C8 C9 C13 N3 . . . . -178.8(3) ?
N2 C9 C13 N3 . . . . 4.2(3) ?
C8 C9 C13 C12 . . . . 0.0 ?
N2 C9 C13 C12 . . . . -176.9(3) ?
C13 C12 C14 C15 . . . . 0.2(5) ?
C11 C12 C14 C15 . . . . 179.8(3) ?
C12 C14 C15 C16 . . . . 0.9(7) ?
C13 N3 C16 C15 . . . . -0.6(6) ?
Zn1 N3 C16 C15 . . . . 179.8(3) ?
C14 C15 C16 N3 . . . . -0.8(7) ?
